data_4083523
loop_
_publ_author_name
'Namura, Kyo'
'Suzuki, Hiroharu'

_publ_section_title
;
 Synthesis, Structure, and Reactivity of Mixed-Ligand Dinuclear Ruthenium
 Polyhydrido Complexes Supported by
 1,4,7-Trimethyl-1,4,7-triazacyclononane and Bulky Phosphine Ligands
;
_journal_issue 12
_journal_name_full Organometallics
_journal_page_first 2968
_journal_paper_doi 10.1021/om500018j
_journal_volume 33
_journal_year 2014
_chemical_formula_sum 'C27 H66 F6 N5 P3 Ru2'
_chemical_formula_weight 869.90
_chemical_name_systematic
; 
 ? 
;
_space_group_IT_number 2
_symmetry_cell_setting triclinic
_symmetry_space_group_name_Hall '-P 1'
_symmetry_space_group_name_H-M 'P -1'
_atom_sites_solution_hydrogens geom
_atom_sites_solution_primary direct
_atom_sites_solution_secondary difmap
_audit_creation_method SHELXL-97
_cell_angle_alpha 80.595(2)
_cell_angle_beta 80.8350(14)
_cell_angle_gamma 67.9640(17)
_cell_formula_units_Z 2
_cell_length_a 8.5536(4)
_cell_length_b 10.8439(7)
_cell_length_c 22.7252(11)
_cell_measurement_reflns_used 17593
_cell_measurement_temperature 123(2)
_cell_measurement_theta_max 27.48
_cell_measurement_theta_min 3.00
_cell_volume 1916.52(18)
_computing_cell_refinement PROCESS-AUTO
_computing_data_collection 'PROCESS-AUTO (Rigaku, 1998)'
_computing_data_reduction 'SHELXS-97 (Sheldrick, 1990)'
_computing_molecular_graphics 'ORTEX (P.McArdle, 1995)'
_computing_publication_material SHELXL-97
_computing_structure_refinement 'SHELXL-97 (Sheldrick, 1997)'
_computing_structure_solution SHELXS-97
_diffrn_ambient_temperature 123(2)
_diffrn_detector_area_resol_mean 10
_diffrn_measured_fraction_theta_full 0.973
_diffrn_measured_fraction_theta_max 0.973
_diffrn_measurement_device_type 'Rigaku R-AXIS RAPID Imaging Plate'
_diffrn_measurement_method \w
_diffrn_radiation_monochromator graphite
_diffrn_radiation_source 'Rigaku Rotating Anode Ultrax18'
_diffrn_radiation_type MoK\a
_diffrn_radiation_wavelength 0.71069
_diffrn_reflns_av_R_equivalents 0.0412
_diffrn_reflns_av_sigmaI/netI 0.0590
_diffrn_reflns_limit_h_max 11
_diffrn_reflns_limit_h_min -10
_diffrn_reflns_limit_k_max 14
_diffrn_reflns_limit_k_min -14
_diffrn_reflns_limit_l_max 28
_diffrn_reflns_limit_l_min -29
_diffrn_reflns_number 17542
_diffrn_reflns_theta_full 27.48
_diffrn_reflns_theta_max 27.48
_diffrn_reflns_theta_min 3.00
_exptl_absorpt_coefficient_mu 0.967
_exptl_absorpt_correction_T_max 1.0000
_exptl_absorpt_correction_T_min 0.7285
_exptl_absorpt_correction_type empirical
_exptl_crystal_colour red
_exptl_crystal_density_diffrn 1.507
_exptl_crystal_density_meas ?
_exptl_crystal_density_method 'not measured'
_exptl_crystal_description platelet
_exptl_crystal_F_000 900
_exptl_crystal_size_max 0.080
_exptl_crystal_size_mid 0.040
_exptl_crystal_size_min 0.020
_refine_diff_density_max 0.980
_refine_diff_density_min -0.927
_refine_diff_density_rms 0.130
_refine_ls_extinction_method none
_refine_ls_goodness_of_fit_ref 1.066
_refine_ls_hydrogen_treatment refall
_refine_ls_matrix_type full
_refine_ls_number_parameters 406
_refine_ls_number_reflns 8537
_refine_ls_number_restraints 0
_refine_ls_restrained_S_all 1.066
_refine_ls_R_factor_all 0.0627
_refine_ls_R_factor_gt 0.0365
_refine_ls_shift/su_max 0.001
_refine_ls_shift/su_mean 0.000
_refine_ls_structure_factor_coef Fsqd
_refine_ls_weighting_details 'calc w=1/[\s^2^(Fo^2^)+(0.0142P)^2^+3.2274P] where P=(Fo^2^+2Fc^2^)/3'
_refine_ls_weighting_scheme calc
_refine_ls_wR_factor_gt 0.0651
_refine_ls_wR_factor_ref 0.0764
_reflns_number_gt 6365
_reflns_number_total 8537
_reflns_threshold_expression >2sigma(I)
_cod_data_source_file om500018j_si_001.cif
_cod_data_source_block 5bPF6
_cod_depositor_comments
;
The following automatic conversions were performed:

'_symmetry_cell_setting' value 'Triclinic' changed to 'triclinic'
according to
/usr/data/users/saulius/crontab/automatic-downloads/rss-feeds/ACS/lib/dictionaries/cif_core.dic
dictionary named 'cif_core.dic' version 2.4.2 from
2011-04-26.

'_exptl_absorpt_correction_type' value 'Empirical'
changed to 'empirical' according to
/usr/data/users/saulius/crontab/automatic-downloads/rss-feeds/ACS/lib/dictionaries/cif_core.dic
dictionary named 'cif_core.dic' version 2.4.2 from 2011-04-26.

Automatic conversion script
Id: cif_fix_values 2281 2013-09-26 08:29:07Z andrius 

 Adding full bibliography for 4083517--4083527.cif.

The following automatic conversions were performed:

'_exptl_crystal_density_meas' value 'not measured' was changed to '?'
- the value is perceived as not measured.

Automatic conversion script
Id: cif_fix_values 3008 2015-01-20 13:52:24Z robertas 
;
_cod_original_sg_symbol_H-M P-1
_cod_database_code 4083523

loop_
_symmetry_equiv_pos_as_xyz
'x, y, z'
'-x, -y, -z'

loop_
_atom_site_label
_atom_site_type_symbol
_atom_site_fract_x
_atom_site_fract_y
_atom_site_fract_z
_atom_site_U_iso_or_equiv
_atom_site_adp_type
_atom_site_occupancy
_atom_site_symmetry_multiplicity
_atom_site_calc_flag
_atom_site_refinement_flags
Ru1 Ru 0.19350(3) 0.79313(3) 0.324491(12) 0.01484(7) Uani 1 1 d .
Ru2 Ru 0.28680(3) 0.70601(3) 0.217357(12) 0.01334(7) Uani 1 1 d .
P1 P 0.23317(10) 0.83722(9) 0.12883(4) 0.01499(18) Uani 1 1 d .
P2 P 0.48111(10) 0.50577(9) 0.19403(4) 0.01502(18) Uani 1 1 d .
P3 P -0.35413(13) 0.77571(10) 0.56883(4) 0.0252(2) Uani 1 1 d .
F1 F -0.2785(3) 0.6652(3) 0.52316(12) 0.0474(7) Uani 1 1 d .
F2 F -0.5109(4) 0.8484(3) 0.53315(17) 0.0755(11) Uani 1 1 d .
F3 F -0.4275(3) 0.8856(3) 0.61532(13) 0.0513(7) Uani 1 1 d .
F4 F -0.1958(5) 0.7030(3) 0.60565(16) 0.0835(12) Uani 1 1 d .
F5 F -0.2553(4) 0.8644(3) 0.52982(12) 0.0531(7) Uani 1 1 d .
F6 F -0.4478(5) 0.6859(4) 0.60877(15) 0.0881(12) Uani 1 1 d .
N1 N 0.2470(3) 0.7371(3) 0.41738(13) 0.0198(6) Uani 1 1 d .
N2 N 0.0341(4) 0.9779(3) 0.35937(13) 0.0196(6) Uani 1 1 d .
N3 N -0.0209(3) 0.7375(3) 0.35906(13) 0.0195(6) Uani 1 1 d .
N4 N 0.3867(4) 0.8438(3) 0.30375(14) 0.0237(7) Uani 1 1 d .
N5 N 0.5013(4) 0.8735(3) 0.29549(15) 0.0293(8) Uani 1 1 d .
C1 C 0.2262(4) 0.8653(4) 0.43933(16) 0.0239(8) Uani 1 1 d .
H1A H 0.3203 0.8952 0.4203 0.029 Uiso 1 1 calc R
H1B H 0.2305 0.8510 0.4833 0.029 Uiso 1 1 calc R
C2 C 0.0584(4) 0.9722(4) 0.42453(16) 0.0228(8) Uani 1 1 d .
H2A H 0.0554 1.0603 0.4323 0.027 Uiso 1 1 calc R
H2B H -0.0355 0.9524 0.4507 0.027 Uiso 1 1 calc R
C3 C -0.1404(4) 0.9856(4) 0.35365(17) 0.0227(8) Uani 1 1 d .
H3A H -0.1591 1.0023 0.3107 0.027 Uiso 1 1 calc R
H3B H -0.2244 1.0613 0.3740 0.027 Uiso 1 1 calc R
C4 C -0.1660(4) 0.8569(4) 0.38114(16) 0.0221(8) Uani 1 1 d .
H4A H -0.1736 0.8505 0.4254 0.027 Uiso 1 1 calc R
H4B H -0.2738 0.8572 0.3704 0.027 Uiso 1 1 calc R
C5 C 0.0415(5) 0.6308(4) 0.40972(16) 0.0244(8) Uani 1 1 d .
H5A H 0.1251 0.5492 0.3934 0.029 Uiso 1 1 calc R
H5B H -0.0548 0.6077 0.4322 0.029 Uiso 1 1 calc R
C6 C 0.1231(5) 0.6774(4) 0.45187(16) 0.0256(8) Uani 1 1 d .
H6A H 0.0343 0.7449 0.4754 0.031 Uiso 1 1 calc R
H6B H 0.1825 0.6005 0.4803 0.031 Uiso 1 1 calc R
C7 C 0.4222(5) 0.6404(4) 0.42521(17) 0.0288(9) Uani 1 1 d .
H7A H 0.4360 0.5547 0.4122 0.043 Uiso 1 1 calc R
H7B H 0.4412 0.6270 0.4676 0.043 Uiso 1 1 calc R
H7C H 0.5046 0.6761 0.4010 0.043 Uiso 1 1 calc R
C8 C 0.0623(5) 1.0964(4) 0.32462(18) 0.0264(8) Uani 1 1 d .
H8A H 0.1749 1.0942 0.3298 0.040 Uiso 1 1 calc R
H8B H -0.0244 1.1778 0.3389 0.040 Uiso 1 1 calc R
H8C H 0.0551 1.0960 0.2820 0.040 Uiso 1 1 calc R
C9 C -0.0826(5) 0.6783(4) 0.31719(17) 0.0269(8) Uani 1 1 d .
H9A H -0.1298 0.7466 0.2843 0.040 Uiso 1 1 calc R
H9B H -0.1707 0.6456 0.3388 0.040 Uiso 1 1 calc R
H9C H 0.0121 0.6036 0.3008 0.040 Uiso 1 1 calc R
C10 C 0.3588(4) 0.8000(4) 0.05462(15) 0.0177(7) Uani 1 1 d .
H10 H 0.3696 0.7068 0.0503 0.021 Uiso 1 1 calc R
C11 C 0.2840(5) 0.8860(4) -0.00231(16) 0.0266(8) Uani 1 1 d .
H11A H 0.1758 0.8773 -0.0055 0.040 Uiso 1 1 calc R
H11B H 0.3633 0.8555 -0.0377 0.040 Uiso 1 1 calc R
H11C H 0.2653 0.9800 0.0001 0.040 Uiso 1 1 calc R
C12 C 0.5408(4) 0.7947(4) 0.05351(18) 0.0270(8) Uani 1 1 d .
H12A H 0.5826 0.7533 0.0924 0.041 Uiso 1 1 calc R
H12B H 0.5426 0.8858 0.0456 0.041 Uiso 1 1 calc R
H12C H 0.6137 0.7416 0.0219 0.041 Uiso 1 1 calc R
C13 C 0.2271(4) 1.0057(3) 0.14114(17) 0.0226(8) Uani 1 1 d .
H13 H 0.1461 1.0286 0.1781 0.027 Uiso 1 1 calc R
C14 C 0.3963(5) 1.0002(4) 0.1581(2) 0.0345(10) Uani 1 1 d .
H14A H 0.4517 0.9134 0.1808 0.052 Uiso 1 1 calc R
H14B H 0.3754 1.0720 0.1829 0.052 Uiso 1 1 calc R
H14C H 0.4700 1.0118 0.1216 0.052 Uiso 1 1 calc R
C15 C 0.1595(5) 1.1263(4) 0.09452(19) 0.0321(9) Uani 1 1 d .
H15A H 0.0509 1.1300 0.0840 0.048 Uiso 1 1 calc R
H15B H 0.2412 1.1174 0.0585 0.048 Uiso 1 1 calc R
H15C H 0.1430 1.2086 0.1112 0.048 Uiso 1 1 calc R
C16 C 0.0165(4) 0.8795(4) 0.10785(17) 0.0236(8) Uani 1 1 d .
H16 H 0.0002 0.9514 0.0732 0.028 Uiso 1 1 calc R
C17 C -0.0044(5) 0.7606(4) 0.08681(19) 0.0322(10) Uani 1 1 d .
H17A H 0.0829 0.7278 0.0537 0.048 Uiso 1 1 calc R
H17B H -0.1169 0.7886 0.0731 0.048 Uiso 1 1 calc R
H17C H 0.0074 0.6889 0.1201 0.048 Uiso 1 1 calc R
C18 C -0.1220(4) 0.9349(5) 0.15806(19) 0.0349(10) Uani 1 1 d .
H18A H -0.1078 1.0117 0.1709 0.052 Uiso 1 1 calc R
H18B H -0.1138 0.8652 0.1921 0.052 Uiso 1 1 calc R
H18C H -0.2335 0.9634 0.1435 0.052 Uiso 1 1 calc R
C19 C 0.5459(4) 0.4632(4) 0.11515(16) 0.0204(7) Uani 1 1 d .
H19 H 0.5540 0.5469 0.0911 0.024 Uiso 1 1 calc R
C20 C 0.7178(5) 0.3542(4) 0.10058(18) 0.0316(9) Uani 1 1 d .
H20A H 0.8077 0.3773 0.1124 0.047 Uiso 1 1 calc R
H20B H 0.7371 0.3469 0.0574 0.047 Uiso 1 1 calc R
H20C H 0.7186 0.2683 0.1226 0.047 Uiso 1 1 calc R
C21 C 0.4069(5) 0.4371(4) 0.08968(17) 0.0287(9) Uani 1 1 d .
H21A H 0.2962 0.5039 0.1014 0.043 Uiso 1 1 calc R
H21B H 0.4075 0.3473 0.1056 0.043 Uiso 1 1 calc R
H21C H 0.4283 0.4434 0.0458 0.043 Uiso 1 1 calc R
C22 C 0.6911(4) 0.4713(4) 0.22052(16) 0.0204(7) Uani 1 1 d .
H22 H 0.7697 0.3821 0.2087 0.024 Uiso 1 1 calc R
C23 C 0.7656(5) 0.5757(4) 0.18937(19) 0.0307(9) Uani 1 1 d .
H23A H 0.7816 0.5722 0.1459 0.046 Uiso 1 1 calc R
H23B H 0.8752 0.5571 0.2038 0.046 Uiso 1 1 calc R
H23C H 0.6878 0.6650 0.1984 0.046 Uiso 1 1 calc R
C24 C 0.6832(5) 0.4656(4) 0.28843(17) 0.0279(9) Uani 1 1 d .
H24A H 0.6434 0.3937 0.3081 0.042 Uiso 1 1 calc R
H24B H 0.6047 0.5513 0.3014 0.042 Uiso 1 1 calc R
H24C H 0.7965 0.4480 0.2994 0.042 Uiso 1 1 calc R
C25 C 0.4225(4) 0.3664(3) 0.23903(16) 0.0184(7) Uani 1 1 d .
H25 H 0.4112 0.3839 0.2817 0.022 Uiso 1 1 calc R
C26 C 0.2486(4) 0.3658(4) 0.23033(18) 0.0249(8) Uani 1 1 d .
H26A H 0.1659 0.4576 0.2283 0.037 Uiso 1 1 calc R
H26B H 0.2117 0.3108 0.2642 0.037 Uiso 1 1 calc R
H26C H 0.2571 0.3285 0.1930 0.037 Uiso 1 1 calc R
C27 C 0.5554(5) 0.2244(4) 0.23658(19) 0.0291(9) Uani 1 1 d .
H27A H 0.6660 0.2244 0.2430 0.044 Uiso 1 1 calc R
H27B H 0.5632 0.1955 0.1972 0.044 Uiso 1 1 calc R
H27C H 0.5218 0.1628 0.2679 0.044 Uiso 1 1 calc R
H1 H 0.1501 0.8556 0.2656 0.066(16) Uiso 1 1 d R
H2 H 0.2718 0.6648 0.2927 0.035(11) Uiso 1 1 d R
H3 H 0.1706 0.6643 0.1923 0.049(13) Uiso 1 1 d R

loop_
_atom_site_aniso_label
_atom_site_aniso_U_11
_atom_site_aniso_U_22
_atom_site_aniso_U_33
_atom_site_aniso_U_23
_atom_site_aniso_U_13
_atom_site_aniso_U_12
Ru1 0.01530(13) 0.01430(14) 0.01390(14) -0.00220(11) -0.00143(11) -0.00396(11)
Ru2 0.01383(13) 0.01303(14) 0.01288(14) -0.00126(10) -0.00104(10) -0.00474(10)
P1 0.0138(4) 0.0150(4) 0.0163(4) 0.0012(3) -0.0022(3) -0.0062(3)
P2 0.0147(4) 0.0135(4) 0.0166(4) -0.0015(3) -0.0015(3) -0.0048(3)
P3 0.0314(5) 0.0246(5) 0.0208(5) -0.0010(4) -0.0004(4) -0.0130(4)
F1 0.0623(17) 0.0411(16) 0.0431(16) -0.0218(13) 0.0067(13) -0.0213(13)
F2 0.0581(19) 0.057(2) 0.118(3) -0.0115(19) -0.060(2) -0.0070(15)
F3 0.0540(16) 0.0559(18) 0.0513(17) -0.0307(14) 0.0222(13) -0.0288(14)
F4 0.104(3) 0.0416(18) 0.100(3) -0.0087(18) -0.076(2) 0.0055(17)
F5 0.0793(19) 0.0612(19) 0.0379(16) -0.0199(14) 0.0245(14) -0.0531(16)
F6 0.157(4) 0.090(3) 0.053(2) -0.0168(19) 0.036(2) -0.101(3)
N1 0.0205(15) 0.0201(16) 0.0165(15) -0.0010(12) -0.0056(12) -0.0036(12)
N2 0.0212(15) 0.0199(16) 0.0167(15) -0.0040(12) -0.0029(12) -0.0049(12)
N3 0.0202(14) 0.0203(16) 0.0189(16) -0.0037(13) -0.0013(12) -0.0079(12)
N4 0.0232(16) 0.0227(17) 0.0229(17) -0.0022(13) -0.0057(13) -0.0045(13)
N5 0.0216(16) 0.040(2) 0.0321(19) -0.0010(16) -0.0046(14) -0.0176(15)
C1 0.0272(19) 0.029(2) 0.0199(19) -0.0095(16) -0.0056(16) -0.0105(16)
C2 0.0273(19) 0.0224(19) 0.0177(18) -0.0073(15) -0.0024(15) -0.0058(15)
C3 0.0142(16) 0.027(2) 0.0230(19) -0.0074(16) -0.0014(15) -0.0012(14)
C4 0.0151(16) 0.031(2) 0.0191(18) -0.0064(16) 0.0031(14) -0.0072(15)
C5 0.0301(19) 0.023(2) 0.0208(19) 0.0004(16) 0.0008(16) -0.0132(16)
C6 0.031(2) 0.027(2) 0.0173(19) -0.0006(16) 0.0003(16) -0.0105(16)
C7 0.030(2) 0.029(2) 0.023(2) -0.0013(17) -0.0065(17) -0.0044(17)
C8 0.030(2) 0.0178(19) 0.031(2) -0.0039(16) -0.0026(17) -0.0078(15)
C9 0.0284(19) 0.033(2) 0.027(2) -0.0080(17) -0.0028(17) -0.0181(17)
C10 0.0209(17) 0.0194(18) 0.0136(17) -0.0004(14) 0.0018(14) -0.0103(14)
C11 0.037(2) 0.025(2) 0.0181(19) 0.0022(16) -0.0041(17) -0.0137(17)
C12 0.0230(18) 0.030(2) 0.028(2) 0.0014(17) 0.0032(16) -0.0142(16)
C13 0.0249(18) 0.0153(18) 0.027(2) 0.0005(15) -0.0030(16) -0.0078(14)
C14 0.044(2) 0.027(2) 0.041(3) -0.0018(19) -0.013(2) -0.0201(19)
C15 0.036(2) 0.019(2) 0.037(2) 0.0039(17) -0.0077(19) -0.0072(17)
C16 0.0150(16) 0.027(2) 0.028(2) 0.0060(16) -0.0060(15) -0.0083(15)
C17 0.028(2) 0.038(2) 0.037(2) 0.0091(19) -0.0160(19) -0.0198(18)
C18 0.0146(17) 0.046(3) 0.036(2) 0.004(2) -0.0019(17) -0.0057(17)
C19 0.0210(17) 0.0158(18) 0.0199(18) -0.0043(14) 0.0033(15) -0.0028(14)
C20 0.030(2) 0.032(2) 0.026(2) -0.0089(18) 0.0017(17) -0.0029(17)
C21 0.035(2) 0.032(2) 0.020(2) -0.0065(17) -0.0021(17) -0.0117(18)
C22 0.0149(16) 0.0190(18) 0.0247(19) 0.0010(15) -0.0051(15) -0.0035(14)
C23 0.0181(18) 0.038(2) 0.039(2) 0.0065(19) -0.0064(17) -0.0157(17)
C24 0.0246(19) 0.029(2) 0.032(2) -0.0030(17) -0.0103(17) -0.0090(16)
C25 0.0207(17) 0.0163(18) 0.0194(18) 0.0006(14) -0.0005(14) -0.0097(14)
C26 0.0241(18) 0.0219(19) 0.032(2) -0.0022(16) -0.0002(16) -0.0134(15)
C27 0.030(2) 0.0157(19) 0.041(2) 0.0028(17) -0.0105(18) -0.0074(15)

loop_
_atom_type_symbol
_atom_type_description
_atom_type_scat_dispersion_real
_atom_type_scat_dispersion_imag
_atom_type_scat_source
C C 0.0033 0.0016 'International Tables Vol C Tables 4.2.6.8 and 6.1.1.4'
H H 0.0000 0.0000 'International Tables Vol C Tables 4.2.6.8 and 6.1.1.4'
N N 0.0061 0.0033 'International Tables Vol C Tables 4.2.6.8 and 6.1.1.4'
Ru Ru -1.2594 0.8363 'International Tables Vol C Tables 4.2.6.8 and 6.1.1.4'
P P 0.1023 0.0942 'International Tables Vol C Tables 4.2.6.8 and 6.1.1.4'
F F 0.0171 0.0103 'International Tables Vol C Tables 4.2.6.8 and 6.1.1.4'

loop_
_geom_angle_atom_site_label_1
_geom_angle_atom_site_label_2
_geom_angle_atom_site_label_3
_geom_angle
N4 Ru1 N3 172.92(12)
N4 Ru1 N2 94.73(12)
N3 Ru1 N2 82.23(11)
N4 Ru1 N1 91.35(12)
N3 Ru1 N1 81.90(11)
N2 Ru1 N1 81.40(11)
N4 Ru1 Ru2 82.24(9)
N3 Ru1 Ru2 104.39(8)
N2 Ru1 Ru2 136.24(8)
N1 Ru1 Ru2 142.05(8)
P2 Ru2 P1 106.10(3)
P2 Ru2 Ru1 127.54(2)
P1 Ru2 Ru1 124.92(3)
C16 P1 C10 99.73(16)
C16 P1 C13 101.27(16)
C10 P1 C13 106.30(17)
C16 P1 Ru2 114.70(12)
C10 P1 Ru2 125.98(11)
C13 P1 Ru2 106.10(12)
C25 P2 C22 100.48(15)
C25 P2 C19 107.38(16)
C22 P2 C19 101.47(16)
C25 P2 Ru2 110.08(11)
C22 P2 Ru2 112.28(12)
C19 P2 Ru2 122.67(11)
F2 P3 F6 90.5(2)
F2 P3 F4 179.3(2)
F6 P3 F4 89.5(2)
F2 P3 F5 91.20(19)
F6 P3 F5 178.3(2)
F4 P3 F5 88.8(2)
F2 P3 F1 90.29(17)
F6 P3 F1 89.00(17)
F4 P3 F1 90.37(16)
F5 P3 F1 91.19(15)
F2 P3 F3 90.63(17)
F6 P3 F3 91.01(17)
F4 P3 F3 88.71(16)
F5 P3 F3 88.77(14)
F1 P3 F3 179.08(16)
C7 N1 C1 108.8(3)
C7 N1 C6 108.6(3)
C1 N1 C6 111.3(3)
C7 N1 Ru1 114.0(2)
C1 N1 Ru1 104.5(2)
C6 N1 Ru1 109.6(2)
C8 N2 C3 109.1(3)
C8 N2 C2 109.7(3)
C3 N2 C2 110.8(3)
C8 N2 Ru1 113.3(2)
C3 N2 Ru1 103.4(2)
C2 N2 Ru1 110.4(2)
C9 N3 C5 107.0(3)
C9 N3 C4 108.7(3)
C5 N3 C4 111.3(3)
C9 N3 Ru1 116.0(2)
C5 N3 Ru1 103.9(2)
C4 N3 Ru1 109.8(2)
N5 N4 Ru1 175.3(3)
N1 C1 C2 110.4(3)
C1 C2 N2 110.7(3)
N2 C3 C4 110.8(3)
N3 C4 C3 110.6(3)
N3 C5 C6 110.9(3)
N1 C6 C5 110.6(3)
C12 C10 C11 109.0(3)
C12 C10 P1 112.1(2)
C11 C10 P1 118.4(2)
C15 C13 C14 109.6(3)
C15 C13 P1 119.8(3)
C14 C13 P1 112.3(2)
C17 C16 C18 110.3(3)
C17 C16 P1 111.9(3)
C18 C16 P1 112.8(3)
C20 C19 C21 109.8(3)
C20 C19 P2 118.8(3)
C21 C19 P2 111.9(2)
C23 C22 C24 109.9(3)
C23 C22 P2 110.1(2)
C24 C22 P2 113.4(2)
C26 C25 C27 109.5(3)
C26 C25 P2 115.2(2)
C27 C25 P2 116.8(2)

loop_
_geom_bond_atom_site_label_1
_geom_bond_atom_site_label_2
_geom_bond_distance
Ru1 N4 1.898(3)
Ru1 N3 2.136(3)
Ru1 N2 2.151(3)
Ru1 N1 2.171(3)
Ru1 Ru2 2.6503(4)
Ru2 P2 2.2685(9)
Ru2 P1 2.2696(9)
P1 C16 1.856(3)
P1 C10 1.866(3)
P1 C13 1.874(4)
P2 C25 1.865(3)
P2 C22 1.870(3)
P2 C19 1.870(3)
P3 F2 1.556(3)
P3 F6 1.574(3)
P3 F4 1.581(3)
P3 F5 1.587(3)
P3 F1 1.594(3)
P3 F3 1.603(3)
N1 C7 1.490(4)
N1 C1 1.491(4)
N1 C6 1.497(5)
N2 C8 1.474(5)
N2 C3 1.489(4)
N2 C2 1.516(4)
N3 C9 1.486(4)
N3 C5 1.499(4)
N3 C4 1.509(4)
N4 N5 1.122(4)
C1 C2 1.515(5)
C3 C4 1.512(5)
C5 C6 1.516(5)
C10 C12 1.533(5)
C10 C11 1.541(5)
C13 C15 1.530(5)
C13 C14 1.534(5)
C16 C17 1.525(5)
C16 C18 1.525(5)
C19 C20 1.529(5)
C19 C21 1.534(5)
C22 C23 1.525(5)
C22 C24 1.526(5)
C25 C26 1.535(4)
C25 C27 1.536(5)

loop_
_geom_torsion_atom_site_label_1
_geom_torsion_atom_site_label_2
_geom_torsion_atom_site_label_3
_geom_torsion_atom_site_label_4
_geom_torsion
N4 Ru1 Ru2 P2 84.90(10)
N3 Ru1 Ru2 P2 -92.57(9)
N2 Ru1 Ru2 P2 173.64(12)
N1 Ru1 Ru2 P2 2.73(13)
N4 Ru1 Ru2 P1 -79.44(9)
N3 Ru1 Ru2 P1 103.09(8)
N2 Ru1 Ru2 P1 9.30(12)
N1 Ru1 Ru2 P1 -161.61(13)
P2 Ru2 P1 C16 112.04(14)
Ru1 Ru2 P1 C16 -80.83(14)
P2 Ru2 P1 C10 -12.29(14)
Ru1 Ru2 P1 C10 154.84(13)
P2 Ru2 P1 C13 -137.07(12)
Ru1 Ru2 P1 C13 30.06(12)
P1 Ru2 P2 C25 -136.29(12)
Ru1 Ru2 P2 C25 57.03(12)
P1 Ru2 P2 C22 112.68(13)
Ru1 Ru2 P2 C22 -54.01(13)
P1 Ru2 P2 C19 -8.52(14)
Ru1 Ru2 P2 C19 -175.21(13)
N4 Ru1 N1 C7 -53.6(3)
N3 Ru1 N1 C7 128.5(3)
N2 Ru1 N1 C7 -148.2(3)
Ru2 Ru1 N1 C7 25.5(3)
N4 Ru1 N1 C1 65.0(2)
N3 Ru1 N1 C1 -112.9(2)
N2 Ru1 N1 C1 -29.6(2)
Ru2 Ru1 N1 C1 144.09(17)
N4 Ru1 N1 C6 -175.6(2)
N3 Ru1 N1 C6 6.5(2)
N2 Ru1 N1 C6 89.8(2)
Ru2 Ru1 N1 C6 -96.5(2)
N4 Ru1 N2 C8 38.0(2)
N3 Ru1 N2 C8 -148.4(2)
N1 Ru1 N2 C8 128.6(2)
Ru2 Ru1 N2 C8 -45.7(3)
N4 Ru1 N2 C3 155.9(2)
N3 Ru1 N2 C3 -30.5(2)
N1 Ru1 N2 C3 -113.4(2)
Ru2 Ru1 N2 C3 72.2(2)
N4 Ru1 N2 C2 -85.5(2)
N3 Ru1 N2 C2 88.0(2)
N1 Ru1 N2 C2 5.1(2)
Ru2 Ru1 N2 C2 -169.23(17)
N4 Ru1 N3 C9 -165.0(9)
N2 Ru1 N3 C9 130.1(3)
N1 Ru1 N3 C9 -147.6(3)
Ru2 Ru1 N3 C9 -5.8(3)
N4 Ru1 N3 C5 -47.9(10)
N2 Ru1 N3 C5 -112.8(2)
N1 Ru1 N3 C5 -30.4(2)
Ru2 Ru1 N3 C5 111.36(19)
N4 Ru1 N3 C4 71.3(10)
N2 Ru1 N3 C4 6.3(2)
N1 Ru1 N3 C4 88.7(2)
Ru2 Ru1 N3 C4 -129.5(2)
N3 Ru1 N4 N5 3(4)
N2 Ru1 N4 N5 67(4)
N1 Ru1 N4 N5 -14(4)
Ru2 Ru1 N4 N5 -157(4)
C7 N1 C1 C2 172.4(3)
C6 N1 C1 C2 -68.0(4)
Ru1 N1 C1 C2 50.3(3)
N1 C1 C2 N2 -48.6(4)
C8 N2 C2 C1 -104.8(3)
C3 N2 C2 C1 134.6(3)
Ru1 N2 C2 C1 20.7(4)
C8 N2 C3 C4 171.9(3)
C2 N2 C3 C4 -67.2(4)
Ru1 N2 C3 C4 51.0(3)
C9 N3 C4 C3 -108.3(3)
C5 N3 C4 C3 134.1(3)
Ru1 N3 C4 C3 19.6(3)
N2 C3 C4 N3 -48.8(4)
C9 N3 C5 C6 174.4(3)
C4 N3 C5 C6 -66.9(4)
Ru1 N3 C5 C6 51.2(3)
C7 N1 C6 C5 -105.7(3)
C1 N1 C6 C5 134.6(3)
Ru1 N1 C6 C5 19.4(3)
N3 C5 C6 N1 -48.4(4)
C16 P1 C10 C12 165.9(3)
C13 P1 C10 C12 61.0(3)
Ru2 P1 C10 C12 -63.7(3)
C16 P1 C10 C11 37.7(3)
C13 P1 C10 C11 -67.2(3)
Ru2 P1 C10 C11 168.1(2)
C16 P1 C13 C15 -47.9(3)
C10 P1 C13 C15 55.8(3)
Ru2 P1 C13 C15 -168.0(3)
C16 P1 C13 C14 -178.8(3)
C10 P1 C13 C14 -75.0(3)
Ru2 P1 C13 C14 61.2(3)
C10 P1 C16 C17 63.2(3)
C13 P1 C16 C17 172.1(3)
Ru2 P1 C16 C17 -74.1(3)
C10 P1 C16 C18 -171.8(3)
C13 P1 C16 C18 -62.9(3)
Ru2 P1 C16 C18 50.9(3)
C25 P2 C19 C20 -73.9(3)
C22 P2 C19 C20 31.0(3)
Ru2 P2 C19 C20 157.2(2)
C25 P2 C19 C21 55.8(3)
C22 P2 C19 C21 160.7(3)
Ru2 P2 C19 C21 -73.2(3)
C25 P2 C22 C23 -179.7(3)
C19 P2 C22 C23 70.0(3)
Ru2 P2 C22 C23 -62.7(3)
C25 P2 C22 C24 -56.0(3)
C19 P2 C22 C24 -166.3(3)
Ru2 P2 C22 C24 60.9(3)
C22 P2 C25 C26 177.9(3)
C19 P2 C25 C26 -76.5(3)
Ru2 P2 C25 C26 59.3(3)
C22 P2 C25 C27 -51.6(3)
C19 P2 C25 C27 54.1(3)
Ru2 P2 C25 C27 -170.2(2)
